data_7231848
loop_
_publ_author_name
'Amo-Ochoa, Pilar'
'Castillo, Oscar'
'Delgado, Esther'
'Gallut, Ana'
'Hern\'andez, Elisa'
'Perles, Josefina'
'Zamora, F\'elix'

_publ_section_title
;
 Copper dithiolene [Cu(SC6H2Cl2S)2]&#x2212; units connected to
 alkaline/copper complexes: from ionic assemblies to discrete molecular
 entities and coordination polymers
;
_journal_issue 6
_journal_name_full CrystEngComm
_journal_page_first 957
_journal_paper_doi 10.1039/C8CE01594E
_journal_volume 21
_journal_year 2019
_chemical_formula_sum 'C36 H52 Cl4 Cu K O6 S4'
_chemical_formula_weight 953.499
_space_group_crystal_system monoclinic
_space_group_IT_number 14
_space_group_name_Hall '-P 2yn'
_space_group_name_H-M_alt 'P 1 21/n 1'
_symmetry_space_group_name_Hall '-P 2yn'
_symmetry_space_group_name_H-M 'P 1 21/n 1'
_atom_sites_solution_hydrogens geom
_audit_update_record
;
2018-03-20 deposited with the CCDC.
2018-11-21 downloaded from the CCDC.
;
_cell_angle_alpha 90
_cell_angle_beta 109.812(2)
_cell_angle_gamma 90
_cell_formula_units_Z 2
_cell_length_a 12.2137(4)
_cell_length_b 12.4992(5)
_cell_length_c 15.7574(5)
_cell_measurement_reflns_used 8761
_cell_measurement_temperature 200.(2)
_cell_measurement_theta_max 21.1468
_cell_measurement_theta_min 2.4074
_cell_volume 2263.16(14)
_computing_structure_refinement 'SHELXL-2014/7 (Sheldrick, 2014)'
_diffrn_ambient_temperature 200.(2)
_diffrn_measured_fraction_theta_full 1.000
_diffrn_measured_fraction_theta_max 1.000
_diffrn_measurement_device_type 'Bruker Kappa Apex II'
_diffrn_radiation_wavelength 0.71073
_diffrn_reflns_av_R_equivalents 0.0778
_diffrn_reflns_av_unetI/netI 0.0358
_diffrn_reflns_limit_h_max 14
_diffrn_reflns_limit_h_min -14
_diffrn_reflns_limit_k_max 15
_diffrn_reflns_limit_k_min -15
_diffrn_reflns_limit_l_max 18
_diffrn_reflns_limit_l_min -18
_diffrn_reflns_number 72313
_diffrn_reflns_theta_full 25.35
_diffrn_reflns_theta_max 25.35
_diffrn_reflns_theta_min 1.84
_exptl_absorpt_coefficient_mu 1.035
_exptl_absorpt_correction_T_max 0.90
_exptl_absorpt_correction_T_min 0.78
_exptl_absorpt_correction_type multi-scan
_exptl_absorpt_process_details sadabs
_exptl_crystal_colour green
_exptl_crystal_density_diffrn 1.399
_exptl_crystal_density_method 'not measured'
_exptl_crystal_description prismatic
_exptl_crystal_F_000 992
_exptl_crystal_size_max 0.260
_exptl_crystal_size_mid 0.140
_exptl_crystal_size_min 0.100
_refine_diff_density_max 0.780
_refine_diff_density_min -0.514
_refine_ls_extinction_method none
_refine_ls_goodness_of_fit_ref 1.047
_refine_ls_hydrogen_treatment constr
_refine_ls_matrix_type full
_refine_ls_number_parameters 238
_refine_ls_number_reflns 4133
_refine_ls_number_restraints 0
_refine_ls_restrained_S_all 1.047
_refine_ls_R_factor_all 0.0955
_refine_ls_R_factor_gt 0.0552
_refine_ls_shift/su_max 0.000
_refine_ls_shift/su_mean 0.000
_refine_ls_structure_factor_coef Fsqd
_refine_ls_weighting_details 'w=1/[\s^2^(Fo^2^)+(0.1259P)^2^+1.1195P] where P=(Fo^2^+2Fc^2^)/3'
_refine_ls_weighting_scheme calc
_refine_ls_wR_factor_gt 0.1588
_refine_ls_wR_factor_ref 0.2052
_reflns_number_gt 2758
_reflns_number_total 4133
_reflns_threshold_expression 'I > 2\s(I)'
_cod_data_source_file c8ce01594e2.cif
_cod_data_source_block 2_01599ElisaHernandez
_cod_depositor_comments 'Adding full bibliography for 7231844--7231848.cif.'
_cod_database_code 7231848
_publcif_datablock.id {5e5abc6d-e66b-4e3f-8e0c-c3eb0fc9a58b}

loop_
_space_group_symop_operation_xyz
'x, y, z'
'-x+1/2, y+1/2, -z+1/2'
'-x, -y, -z'
'x-1/2, -y-1/2, z-1/2'

loop_
_atom_site_type_symbol
_atom_site_label
_atom_site_fract_x
_atom_site_fract_y
_atom_site_fract_z
_atom_site_U_iso_or_equiv
_atom_site_adp_type
_atom_site_calc_flag
_atom_site_refinement_flags_adp
_atom_site_refinement_flags_occupancy
_atom_site_refinement_flags_posn
_atom_site_occupancy
C C1 0.5696(4) 0.6796(4) 0.6436(3) 0.0525(12) Uani d . . . 1
C C2 0.6745(4) 0.6280(4) 0.6561(3) 0.0497(11) Uani d . . . 1
C C3 0.7735(4) 0.6618(4) 0.7253(3) 0.0591(13) Uani d . . . 1
C C4 0.7698(5) 0.7443(4) 0.7826(4) 0.0695(16) Uani d . . . 1
H H4 0.8384 0.7661 0.8294 0.083 Uiso calc U . R 1
C C5 0.6648(5) 0.7949(5) 0.7707(4) 0.0689(15) Uani d . . . 1
H H5 0.6605 0.8514 0.8097 0.083 Uiso calc U . R 1
C C6 0.5678(5) 0.7628(4) 0.7026(4) 0.0635(13) Uani d . . . 1
C C7 1.0001(7) 0.0727(8) 0.2647(5) 0.110(3) Uani d . . . 1
H H7A 1.0372 0.0182 0.2378 0.132 Uiso calc U . R 1
H H7B 1.0613 0.1216 0.3021 0.132 Uiso calc U . R 1
C C8 0.9146(8) 0.1324(8) 0.1942(5) 0.114(3) Uani d . . . 1
H H8A 0.9146 0.2088 0.2107 0.137 Uiso calc U . R 1
H H8B 0.9297 0.1268 0.1364 0.137 Uiso calc U . R 1
C C9 0.8066(9) 0.0820(10) 0.1880(7) 0.148(4) Uani d . . . 1
H H9A 0.7706 0.049 0.1278 0.178 Uiso calc U . R 1
H H9B 0.7518 0.1352 0.1974 0.178 Uiso calc U . R 1
C C10 0.8347(12) -0.0023(13) 0.2605(8) 0.209(8) Uani d . . . 1
H H10A 0.7769 -0.0012 0.2918 0.25 Uiso calc U . R 1
H H10B 0.8346 -0.0743 0.2342 0.25 Uiso calc U . R 1
C C11 0.6990(6) -0.0939(7) 0.4381(5) 0.102(2) Uani d . . . 1
H H11A 0.7433 -0.1502 0.4196 0.122 Uiso calc U . R 1
H H11B 0.6383 -0.0659 0.3836 0.122 Uiso calc U . R 1
C C12 0.6467(10) -0.1369(9) 0.5003(8) 0.153(4) Uani d . . . 1
H H12A 0.6856 -0.2044 0.5273 0.184 Uiso calc U . R 1
H H12B 0.563 -0.1517 0.4689 0.184 Uiso calc U . R 1
C C13 0.6624(8) -0.0522(11) 0.5727(7) 0.148(4) Uani d . . . 1
H H13A 0.5862 -0.0258 0.5733 0.177 Uiso calc U . R 1
H H13B 0.7072 -0.0807 0.6331 0.177 Uiso calc U . R 1
C C14 0.7266(7) 0.0321(7) 0.5462(5) 0.101(2) Uani d . . . 1
H H14A 0.6739 0.0923 0.5185 0.122 Uiso calc U . R 1
H H14B 0.7897 0.0594 0.5997 0.122 Uiso calc U . R 1
C C15 1.0406(12) 0.2878(9) 0.4535(9) 0.158(4) Uani d . . . 1
H H15A 1.0612 0.2509 0.4054 0.19 Uiso calc U . R 1
H H15B 1.1034 0.3381 0.486 0.19 Uiso calc U . R 1
C C16 0.9298(17) 0.3394(19) 0.4194(12) 0.287(12) Uani d . . . 1
H H16A 0.9379 0.417 0.4101 0.345 Uiso calc U . R 1
H H16B 0.8799 0.3067 0.3621 0.345 Uiso calc U . R 1
C C17 0.8860(15) 0.320(2) 0.4900(15) 0.330(16) Uani d . . . 1
H H17A 0.8655 0.3891 0.5117 0.396 Uiso calc U . R 1
H H17B 0.8142 0.2766 0.467 0.396 Uiso calc U . R 1
C C18 0.9677(15) 0.2662(13) 0.5622(10) 0.198(6) Uani d . . . 1
H H18A 1.0227 0.3156 0.605 0.237 Uiso calc U . R 1
H H18B 0.9307 0.2186 0.5948 0.237 Uiso calc U . R 1
Cl Cl1 0.43601(14) 0.82809(13) 0.68709(12) 0.0886(5) Uani d . . . 1
Cl Cl2 0.90529(12) 0.59811(13) 0.74057(10) 0.0797(5) Uani d . . . 1
Cu Cu1 0.5 0.5 0.5 0.0464(3) Uani d . P S 1
K K1 1.0 0 0.5 0.0671(5) Uani d . P S 1
O O1 0.9428(5) 0.0224(5) 0.3188(3) 0.1140(18) Uani d . . . 1
O O2 0.7738(4) -0.0112(4) 0.4836(4) 0.0939(14) Uani d . . . 1
O O3 1.0148(9) 0.2143(6) 0.5131(6) 0.191(4) Uani d . . . 1
S S1 0.68060(11) 0.52382(11) 0.58310(9) 0.0574(4) Uani d . . . 1
S S2 0.44451(11) 0.64083(10) 0.55543(9) 0.0587(4) Uani d . . . 1

loop_
_atom_site_aniso_label
_atom_site_aniso_U_11
_atom_site_aniso_U_22
_atom_site_aniso_U_33
_atom_site_aniso_U_12
_atom_site_aniso_U_13
_atom_site_aniso_U_23
C1 0.063(3) 0.040(3) 0.049(3) -0.005(2) 0.012(2) 0.001(2)
C2 0.054(3) 0.043(3) 0.044(2) -0.005(2) 0.006(2) 0.0050(19)
C3 0.056(3) 0.055(3) 0.054(3) -0.005(2) 0.003(2) 0.007(2)
C4 0.080(4) 0.062(3) 0.051(3) -0.023(3) 0.001(3) -0.005(2)
C5 0.080(4) 0.060(3) 0.060(3) -0.011(3) 0.015(3) -0.013(3)
C6 0.075(3) 0.051(3) 0.063(3) -0.005(3) 0.020(3) -0.008(2)
C7 0.100(6) 0.137(8) 0.093(5) 0.008(5) 0.033(5) -0.011(5)
C8 0.129(7) 0.122(7) 0.087(5) 0.001(6) 0.031(5) -0.003(5)
C9 0.107(7) 0.201(12) 0.121(8) 0.005(7) 0.021(6) 0.010(8)
C10 0.175(12) 0.33(2) 0.105(8) -0.132(12) 0.027(8) 0.027(9)
C11 0.080(5) 0.115(6) 0.106(5) -0.021(4) 0.027(4) -0.002(4)
C12 0.190(11) 0.148(9) 0.150(9) -0.054(8) 0.095(8) 0.010(7)
C13 0.109(7) 0.237(13) 0.115(7) -0.032(8) 0.061(6) 0.016(8)
C14 0.093(5) 0.118(6) 0.099(6) 0.003(4) 0.040(4) -0.004(4)
C15 0.193(12) 0.137(9) 0.169(10) 0.034(8) 0.094(9) 0.016(8)
C16 0.242(18) 0.44(3) 0.206(17) 0.17(2) 0.113(15) 0.136(19)
C17 0.196(16) 0.54(4) 0.31(3) 0.22(2) 0.163(18) 0.16(3)
C18 0.233(15) 0.237(16) 0.174(12) 0.054(12) 0.137(13) 0.016(11)
Cl1 0.0823(11) 0.0750(10) 0.1023(12) 0.0100(8) 0.0234(9) -0.0243(8)
Cl2 0.0538(8) 0.0826(11) 0.0799(10) -0.0014(7) -0.0070(7) -0.0039(7)
Cu1 0.0448(5) 0.0442(5) 0.0425(5) -0.0003(3) 0.0047(3) 0.0027(3)
K1 0.0560(10) 0.0822(12) 0.0649(10) 0.0008(8) 0.0229(8) 0.0017(8)
O1 0.110(4) 0.160(5) 0.061(3) -0.023(3) 0.014(3) 0.004(3)
O2 0.069(3) 0.113(4) 0.110(4) -0.017(2) 0.044(3) -0.015(3)
O3 0.330(13) 0.121(5) 0.198(7) 0.077(6) 0.190(9) 0.037(5)
S1 0.0481(7) 0.0570(8) 0.0557(8) 0.0026(5) 0.0026(5) -0.0054(5)
S2 0.0505(7) 0.0534(8) 0.0614(8) 0.0030(6) 0.0048(6) -0.0071(6)

loop_
_atom_type_symbol
_atom_type_description
_atom_type_scat_dispersion_real
_atom_type_scat_dispersion_imag
_atom_type_scat_source
C C 0.0033 0.0016 'International Tables Vol C Tables 4.2.6.8 and 6.1.1.4'
H H 0.0000 0.0000 'International Tables Vol C Tables 4.2.6.8 and 6.1.1.4'
O O 0.0106 0.0060 'International Tables Vol C Tables 4.2.6.8 and 6.1.1.4'
S S 0.1246 0.1234 'International Tables Vol C Tables 4.2.6.8 and 6.1.1.4'
Cl Cl 0.1484 0.1585 'International Tables Vol C Tables 4.2.6.8 and 6.1.1.4'
K K 0.2009 0.2494 'International Tables Vol C Tables 4.2.6.8 and 6.1.1.4'
Cu Cu 0.3201 1.2651 'International Tables Vol C Tables 4.2.6.8 and 6.1.1.4'

loop_
_geom_angle_atom_site_label_1
_geom_angle_atom_site_label_2
_geom_angle_atom_site_label_3
_geom_angle_site_symmetry_1
_geom_angle_site_symmetry_3
_geom_angle
C2 C1 C6 . . 118.2(4)
C2 C1 S2 . . 120.0(4)
C6 C1 S2 . . 121.8(4)
C1 C2 C3 . . 119.0(5)
C1 C2 S1 . . 119.6(3)
C3 C2 S1 . . 121.4(4)
C4 C3 C2 . . 121.8(5)
C4 C3 Cl2 . . 119.0(4)
C2 C3 Cl2 . . 119.2(4)
C3 C4 C5 . . 119.1(5)
C3 C4 H4 . . 120.5
C5 C4 H4 . . 120.5
C6 C5 C4 . . 119.4(5)
C6 C5 H5 . . 120.3
C4 C5 H5 . . 120.3
C5 C6 C1 . . 122.4(5)
C5 C6 Cl1 . . 119.2(4)
C1 C6 Cl1 . . 118.4(4)
O1 C7 C8 . . 108.4(7)
O1 C7 H7A . . 110.0
C8 C7 H7A . . 110.0
O1 C7 H7B . . 110.0
C8 C7 H7B . . 110.0
H7A C7 H7B . . 108.4
C9 C8 C7 . . 103.5(8)
C9 C8 H8A . . 111.1
C7 C8 H8A . . 111.1
C9 C8 H8B . . 111.1
C7 C8 H8B . . 111.1
H8A C8 H8B . . 109.0
C8 C9 C10 . . 106.7(8)
C8 C9 H9A . . 110.4
C10 C9 H9A . . 110.4
C8 C9 H9B . . 110.4
C10 C9 H9B . . 110.4
H9A C9 H9B . . 108.6
O1 C10 C9 . . 105.8(9)
O1 C10 H10A . . 110.6
C9 C10 H10A . . 110.6
O1 C10 H10B . . 110.6
C9 C10 H10B . . 110.6
H10A C10 H10B . . 108.7
O2 C11 C12 . . 106.8(7)
O2 C11 H11A . . 110.4
C12 C11 H11A . . 110.4
O2 C11 H11B . . 110.4
C12 C11 H11B . . 110.4
H11A C11 H11B . . 108.6
C11 C12 C13 . . 106.1(8)
C11 C12 H12A . . 110.5
C13 C12 H12A . . 110.5
C11 C12 H12B . . 110.5
C13 C12 H12B . . 110.5
H12A C12 H12B . . 108.7
C14 C13 C12 . . 103.4(7)
C14 C13 H13A . . 111.1
C12 C13 H13A . . 111.1
C14 C13 H13B . . 111.1
C12 C13 H13B . . 111.1
H13A C13 H13B . . 109.0
O2 C14 C13 . . 108.1(8)
O2 C14 H14A . . 110.1
C13 C14 H14A . . 110.1
O2 C14 H14B . . 110.1
C13 C14 H14B . . 110.1
H14A C14 H14B . . 108.4
O3 C15 C16 . . 98.4(11)
O3 C15 H15A . . 112.1
C16 C15 H15A . . 112.1
O3 C15 H15B . . 112.1
C16 C15 H15B . . 112.1
H15A C15 H15B . . 109.7
C17 C16 C15 . . 100.9(12)
C17 C16 H16A . . 111.6
C15 C16 H16A . . 111.6
C17 C16 H16B . . 111.6
C15 C16 H16B . . 111.6
H16A C16 H16B . . 109.4
C18 C17 C16 . . 111.5(12)
C18 C17 H17A . . 109.3
C16 C17 H17A . . 109.3
C18 C17 H17B . . 109.3
C16 C17 H17B . . 109.3
H17A C17 H17B . . 108.0
O3 C18 C17 . . 95.4(12)
O3 C18 K1 . . 40.7(7)
C17 C18 K1 . . 110.0(14)
O3 C18 H18A . . 112.7
C17 C18 H18A . . 112.7
K1 C18 H18A . . 131.5
O3 C18 H18B . . 112.7
C17 C18 H18B . . 112.7
K1 C18 H18B . . 72.0
H18A C18 H18B . . 110.1
S1 Cu1 S1 3_666 . 180.0
S1 Cu1 S2 3_666 . 87.82(5)
S1 Cu1 S2 . . 92.18(5)
S1 Cu1 S2 3_666 3_666 92.18(5)
S1 Cu1 S2 . 3_666 87.82(5)
S2 Cu1 S2 . 3_666 180.0
O3 K1 O3 . 3_756 180.0
O3 K1 O2 . . 95.7(2)
O3 K1 O2 3_756 . 84.3(2)
O3 K1 O2 . 3_756 84.3(2)
O3 K1 O2 3_756 3_756 95.7(2)
O2 K1 O2 . 3_756 180.0
O3 K1 O1 . . 88.0(2)
O3 K1 O1 3_756 . 92.0(2)
O2 K1 O1 . . 90.81(17)
O2 K1 O1 3_756 . 89.19(17)
O3 K1 O1 . 3_756 92.0(2)
O3 K1 O1 3_756 3_756 88.0(2)
O2 K1 O1 . 3_756 89.19(17)
O2 K1 O1 3_756 3_756 90.81(17)
O1 K1 O1 . 3_756 180.0
O3 K1 C18 . 3_756 161.8(2)
O3 K1 C18 3_756 3_756 18.2(2)
O2 K1 C18 . 3_756 97.6(3)
O2 K1 C18 3_756 3_756 82.4(3)
O1 K1 C18 . 3_756 79.5(3)
O1 K1 C18 3_756 3_756 100.5(3)
O3 K1 C18 . . 18.2(2)
O3 K1 C18 3_756 . 161.8(2)
O2 K1 C18 . . 82.4(3)
O2 K1 C18 3_756 . 97.6(3)
O1 K1 C18 . . 100.5(3)
O1 K1 C18 3_756 . 79.5(3)
C18 K1 C18 3_756 . 180.0
C10 O1 C7 . . 104.9(6)
C10 O1 K1 . . 122.1(6)
C7 O1 K1 . . 132.3(5)
C11 O2 C14 . . 106.9(6)
C11 O2 K1 . . 123.8(4)
C14 O2 K1 . . 124.3(4)
C18 O3 C15 . . 108.4(10)
C18 O3 K1 . . 121.1(9)
C15 O3 K1 . . 128.1(6)
C2 S1 Cu1 . . 103.71(16)
C1 S2 Cu1 . . 103.66(17)

loop_
_geom_bond_atom_site_label_1
_geom_bond_atom_site_label_2
_geom_bond_site_symmetry_2
_geom_bond_distance
C1 C2 . 1.387(7)
C1 C6 . 1.400(7)
C1 S2 . 1.750(5)
C2 C3 . 1.391(6)
C2 S1 . 1.756(5)
C3 C4 . 1.380(8)
C3 Cl2 . 1.739(5)
C4 C5 . 1.385(8)
C4 H4 . 0.95
C5 C6 . 1.361(8)
C5 H5 . 0.95
C6 Cl1 . 1.746(6)
C7 O1 . 1.420(10)
C7 C8 . 1.447(11)
C7 H7A . 0.99
C7 H7B . 0.99
C8 C9 . 1.435(12)
C8 H8A . 0.99
C8 H8B . 0.99
C9 C10 . 1.505(15)
C9 H9A . 0.99
C9 H9B . 0.99
C10 O1 . 1.364(12)
C10 H10A . 0.99
C10 H10B . 0.99
C11 O2 . 1.405(8)
C11 C12 . 1.442(10)
C11 H11A . 0.99
C11 H11B . 0.99
C12 C13 . 1.520(13)
C12 H12A . 0.99
C12 H12B . 0.99
C13 C14 . 1.457(12)
C13 H13A . 0.99
C13 H13B . 0.99
C14 O2 . 1.409(9)
C14 H14A . 0.99
C14 H14B . 0.99
C15 O3 . 1.422(12)
C15 C16 . 1.430(16)
C15 H15A . 0.99
C15 H15B . 0.99
C16 C17 . 1.409(19)
C16 H16A . 0.99
C16 H16B . 0.99
C17 C18 . 1.405(18)
C17 H17A . 0.99
C17 H17B . 0.99
C18 O3 . 1.286(12)
C18 K1 . 3.529(15)
C18 H18A . 0.99
C18 H18B . 0.99
Cu1 S1 3_666 2.1705(12)
Cu1 S1 . 2.1705(12)
Cu1 S2 . 2.1730(13)
Cu1 S2 3_666 2.1730(13)
K1 O3 . 2.688(8)
K1 O3 3_756 2.688(8)
K1 O2 . 2.690(4)
K1 O2 3_756 2.690(4)
K1 O1 . 2.714(5)
K1 O1 3_756 2.714(5)
K1 C18 3_756 3.529(15)

loop_
_geom_hbond_atom_site_label_D
_geom_hbond_atom_site_label_H
_geom_hbond_atom_site_label_A
_geom_hbond_site_symmetry_A
_geom_hbond_distance_DH
_geom_hbond_distance_HA
_geom_hbond_distance_DA
_geom_hbond_angle_DHA
C5 H5 S1 2_656 0.95 3.01 3.757(5) 136.9

loop_
_geom_torsion_atom_site_label_1
_geom_torsion_atom_site_label_2
_geom_torsion_atom_site_label_3
_geom_torsion_atom_site_label_4
_geom_torsion
C6 C1 C2 C3 -1.1(7)
S2 C1 C2 C3 178.5(4)
C6 C1 C2 S1 -179.7(4)
S2 C1 C2 S1 0.0(5)
C1 C2 C3 C4 0.8(7)
S1 C2 C3 C4 179.4(4)
C1 C2 C3 Cl2 -179.4(3)
S1 C2 C3 Cl2 -0.9(6)
C2 C3 C4 C5 0.0(8)
Cl2 C3 C4 C5 -179.8(4)
C3 C4 C5 C6 -0.5(8)
C4 C5 C6 C1 0.2(8)
C4 C5 C6 Cl1 -179.1(4)
C2 C1 C6 C5 0.6(8)
S2 C1 C6 C5 -179.0(4)
C2 C1 C6 Cl1 179.9(4)
S2 C1 C6 Cl1 0.3(6)
O1 C7 C8 C9 -22.0(11)
C7 C8 C9 C10 3.2(13)
C8 C9 C10 O1 17.1(15)
O2 C11 C12 C13 18.8(11)
C11 C12 C13 C14 -1.6(12)
C12 C13 C14 O2 -16.2(11)
O3 C15 C16 C17 24.(2)
C15 C16 C17 C18 3.(3)
C16 C17 C18 O3 -31.(3)
C16 C17 C18 K1 -71.(2)
C9 C10 O1 C7 -30.2(13)
C9 C10 O1 K1 141.3(7)
C8 C7 O1 C10 33.7(12)
C8 C7 O1 K1 -136.7(6)
C12 C11 O2 C14 -29.5(10)
C12 C11 O2 K1 126.2(7)
C13 C14 O2 C11 28.8(9)
C13 C14 O2 K1 -126.8(6)
C17 C18 O3 C15 49.1(18)
K1 C18 O3 C15 163.8(14)
C17 C18 O3 K1 -114.7(13)
C16 C15 O3 C18 -49.7(16)
C16 C15 O3 K1 112.7(12)
C1 C2 S1 Cu1 -6.3(4)
C3 C2 S1 Cu1 175.1(4)
C2 C1 S2 Cu1 6.4(4)
C6 C1 S2 Cu1 -174.0(4)
